data_1537235
loop_
_publ_author_name
'Lang, Heinrich'
'Zsolnai, Laszlo'
'Huttner, Gottfried'

_publ_section_title
;
 Diphosphor, :P\\tb P:, als Achtelektronenligand
;
_journal_coden_ASTM ANCEAD
_journal_issue 12
_journal_name_full 'Angewandte Chemie'
_journal_page_first 1017
_journal_page_last 1017
_journal_paper_doi 10.1002/ange.19830951223
_journal_volume 95
_journal_year 1983
_chemical_formula_sum 'C16 Co2 Cr2 O16 P2'
_chemical_name_systematic '(C O)16 Cr2 Co2 P2'
_space_group_IT_number 2
_symmetry_space_group_name_Hall '-P 1'
_symmetry_space_group_name_H-M 'P -1'
_cell_angle_alpha 96.91
_cell_angle_beta 101.59
_cell_angle_gamma 78.52
_cell_formula_units_Z 2
_cell_length_a 9.61
_cell_length_b 10.829
_cell_length_c 12.39
_cell_volume 1233.486
_cod_data_source_file Lang_ANCEAD_1983_506.cif
_cod_data_source_block C16Co2Cr2O16P2
_cod_depositor_comments
;
 Updated the bibliographical information.

 Antanas Vaitkus,
 2019-09-05
;
_cod_original_cell_volume 1233.487
_cod_database_code 1537235

loop_
_symmetry_equiv_pos_as_xyz
x,y,z
-x,-y,-z

loop_
_atom_site_label
_atom_site_type_symbol
_atom_site_fract_x
_atom_site_fract_y
_atom_site_fract_z
_atom_site_occupancy
_atom_site_U_iso_or_equiv
C8 C+2 0.237 0.551 0.342 1 0.0
C10 C+2 0.534 0.118 0.2983 1 0.0
O12 O-2 0.6449 0.2641 0.117 1 0.0
O13 O-2 0.325 0.59 0.073 1 0.0
C14 C+2 0.129 0.343 -0.0322 1 0.0
C2 C+2 -0.059 0.154 0.34 1 0.0
O10 O-2 0.6013 0.0316 0.257 1 0.0
C12 C+2 0.523 0.28 0.075 1 0.0
C9 C+2 0.445 0.203 0.493 1 0.0
P2 P-3 0.2869 0.2992 0.1921 1 0.0
Cr2 Cr+3 0.3258 0.3113 0.0191 1 0.0
C5 C+2 -0.029 -0.086 0.268 1 0.0
C13 C+2 0.325 0.483 0.051 1 0.0
P1 P-3 0.2117 0.1923 0.2869 1 0.0
O7 O-2 -0.1113 0.4477 0.2078 1 0.0
O2 O-2 -0.139 0.2293 0.3811 1 0.0
O1 O-2 0.23 -0.0297 0.5028 1 0.0
O9 O-2 0.461 0.1699 0.5807 1 0.0
C16 C+2 0.36 0.319 -0.122 1 0.0
O15 O-2 0.3218 0.0315 -0.0225 1 0.0
C15 C+2 0.326 0.137 -0.0076 1 0.0
O8 O-2 0.273 0.647 0.3456 1 0.0
Co2 Co 0.4252 0.2486 0.3566 1 0.0
C7 C+2 0.003 0.434 0.258 1 0.0
O4 O-2 0.311 -0.1414 0.1732 1 0.0
O3 O-2 -0.0663 0.1275 0.0516 1 0.0
O14 O-2 0.0038 0.3623 -0.0677 1 0.0
C11 C+2 0.532 0.368 0.373 1 0.0
O16 O-2 0.379 0.3259 -0.2104 1 0.0
C4 C+2 0.22 -0.076 0.2114 1 0.0
C3 C+2 -0.013 0.091 0.1378 1 0.0
C6 C+2 0.153 0.394 0.469 1 0.0
O11 O-2 0.596 0.4485 0.3819 1 0.0
Co1 Co 0.1822 0.4014 0.333 1 0.0
O5 O-2 -0.095 -0.1681 0.2649 1 0.0
O6 O-2 0.1341 0.3822 0.5557 1 0.0
Cr1 Cr+3 0.0774 0.0377 0.2759 1 0.0
C1 C+2 0.171 -0.003 0.416 1 0.0
